data_7719809
loop_
_publ_author_name
'Amanyazova, Botagoz'
'Shatruk, Michael'
'Yergeshbayeva, Sandugash'
'Choi, Eun Sang'
'Erkasov, Rakhmetulla'

_publ_section_title
;
 Spin-Crossover Semiconductors Based on Homoleptic Tris-Diimine Fe(II)
 Complexes with Fractionally Charged TCNQ&#x2022;\d- Anions
;
_journal_name_full 'Dalton Transactions'
_journal_paper_doi 10.1039/D5DT02365C
_journal_year 2025
_chemical_formula_moiety 'C18 H12 Fe N6 S6, 3(C12 H4 N4)'
_chemical_formula_sum 'C54 H24 Fe N18 S6'
_chemical_formula_weight 1173.12
_space_group_crystal_system monoclinic
_space_group_IT_number 15
_space_group_name_Hall '-C 2yc'
_space_group_name_H-M_alt 'C 1 2/c 1'
_atom_sites_solution_hydrogens geom
_atom_sites_solution_primary dual
_audit_creation_date 2025-01-13
_audit_creation_method
;
Olex2 1.5-ac6-020
(compiled 2024.02.14 svn.r2f8d729c for Rigaku Oxford Diffraction, GUI svn.r6966)
;
_audit_update_record
;
2025-03-25 deposited with the CCDC.	2025-11-03 downloaded from the CCDC.
;
_cell_angle_alpha 90
_cell_angle_beta 99.703(2)
_cell_angle_gamma 90
_cell_formula_units_Z 4
_cell_length_a 33.1267(8)
_cell_length_b 9.9158(2)
_cell_length_c 15.8990(4)
_cell_measurement_reflns_used 16748
_cell_measurement_temperature 229.99(10)
_cell_measurement_theta_max 33.5150
_cell_measurement_theta_min 3.4470
_cell_volume 5147.8(2)
_computing_cell_refinement 'CrysAlisPro 1.171.43.137a (Rigaku OD, 2024)'
_computing_data_collection 'CrysAlisPro system (CCD 42.74a 64-bit (release 17-11-2022))'
_computing_data_reduction 'CrysAlisPro 1.171.43.137a (Rigaku OD, 2024)'
_computing_molecular_graphics 'Olex2 1.5-ac6-020 (Dolomanov et al., 2009)'
_computing_publication_material 'Olex2 1.5-ac6-020 (Dolomanov et al., 2009)'
_computing_structure_refinement 'SHELXL 2019/3 (Sheldrick, 2015)'
_computing_structure_solution 'SHELXT 2018/2 (Sheldrick, 2018)'
_diffrn_ambient_environment N~2~
_diffrn_ambient_temperature 229.99(10)
_diffrn_detector 'Hybrid Pixel Array Detector'
_diffrn_detector_area_resol_mean 10.0000
_diffrn_detector_type HyPix
_diffrn_measured_fraction_theta_full 0.997
_diffrn_measured_fraction_theta_max 0.998
_diffrn_measurement_details
;
List of Runs (angles in degrees, time in seconds):

  # Type    Start    End  Width  t~exp~   \w     \q     \k     \f   Frames
#--------------------------------------------------------------------------
  1  \w    -13.00  38.00   0.50   78.74    --   11.39-102.00-143.00  102
  2  \w    -24.00  32.00   0.50   78.74    --   11.39 -77.00 -30.00  112
  3  \w     -1.00  58.00   0.50   78.74    --   11.39  57.00 150.00  118
  4  \w     -1.00  42.00   0.50   78.74    --   11.39 -99.00  60.00   86
  5  \w     -7.00  42.00   0.50   78.74    --   11.39 -99.00-180.00   98
  6  \w     -7.00  31.00   0.50   78.74    --   11.39 -99.00  30.00   76
  7  \w    -18.00  32.00   0.50   78.74    --   11.39 -77.00-120.00  100
  8  \w    -24.00  25.00   0.50   78.74    --   11.39 -77.00 -60.00   98
  9  \w    -19.00   9.00   0.50   78.74    --  -12.02 -77.00 120.00   56
 10  \w    -25.00   9.00   0.50   78.74    --  -12.02 -77.00-150.00   68
 11  \w    -59.00   1.00   0.50   78.74    --  -12.02 -57.00 -30.00  120
;
_diffrn_measurement_device 'four-circle diffractometer'
_diffrn_measurement_device_type 'XtaLAB Synergy, Dualflex, HyPix'
_diffrn_measurement_method '\w scans'
_diffrn_orient_matrix_type 'CrysAlisPro convention (1999,Acta A55,543-557)'
_diffrn_orient_matrix_UB_11 -0.0009455000
_diffrn_orient_matrix_UB_12 0.0319241000
_diffrn_orient_matrix_UB_13 0.0395611000
_diffrn_orient_matrix_UB_21 -0.0207156000
_diffrn_orient_matrix_UB_22 0.0177067000
_diffrn_orient_matrix_UB_23 -0.0148393000
_diffrn_orient_matrix_UB_31 -0.0064480000
_diffrn_orient_matrix_UB_32 -0.0615292000
_diffrn_orient_matrix_UB_33 0.0162433000
_diffrn_radiation_monochromator mirror
_diffrn_radiation_probe x-ray
_diffrn_radiation_type 'Mo K\a'
_diffrn_radiation_wavelength 0.71073
_diffrn_reflns_av_R_equivalents 0.0524
_diffrn_reflns_av_unetI/netI 0.0315
_diffrn_reflns_Laue_measured_fraction_full 0.997
_diffrn_reflns_Laue_measured_fraction_max 0.998
_diffrn_reflns_limit_h_max 47
_diffrn_reflns_limit_h_min -47
_diffrn_reflns_limit_k_max 14
_diffrn_reflns_limit_k_min -14
_diffrn_reflns_limit_l_max 22
_diffrn_reflns_limit_l_min -22
_diffrn_reflns_number 45635
_diffrn_reflns_point_group_measured_fraction_full 0.997
_diffrn_reflns_point_group_measured_fraction_max 0.998
_diffrn_reflns_theta_full 25.242
_diffrn_reflns_theta_max 30.508
_diffrn_reflns_theta_min 3.290
_diffrn_source 'micro-focus sealed X-ray tube'
_diffrn_source_type 'PhotonJet (Mo) X-ray Source'
_exptl_absorpt_coefficient_mu 0.596
_exptl_absorpt_correction_T_max 1.000
_exptl_absorpt_correction_T_min 0.481
_exptl_absorpt_correction_type gaussian
_exptl_absorpt_process_details
;
CrysAlisPro 1.171.43.137a (Rigaku Oxford Diffraction, 2024)
Numerical absorption correction based on gaussian integration over
a multifaceted crystal model
Empirical absorption correction using spherical harmonics,
implemented in SCALE3 ABSPACK scaling algorithm.
;
_exptl_crystal_colour 'clear dark violet'
_exptl_crystal_colour_lustre clear
_exptl_crystal_colour_modifier dark
_exptl_crystal_colour_primary violet
_exptl_crystal_density_diffrn 1.514
_exptl_crystal_description plate
_exptl_crystal_F_000 2384
_exptl_crystal_preparation 'Magnetic properties'
_exptl_crystal_recrystallization_method 'Re-crystallisation from solvent'
_exptl_crystal_size_max 0.35
_exptl_crystal_size_mid 0.246
_exptl_crystal_size_min 0.1
_refine_diff_density_max 0.707
_refine_diff_density_min -0.494
_refine_diff_density_rms 0.072
_refine_ls_extinction_method none
_refine_ls_goodness_of_fit_ref 1.032
_refine_ls_hydrogen_treatment constr
_refine_ls_matrix_type full
_refine_ls_number_parameters 486
_refine_ls_number_reflns 7852
_refine_ls_number_restraints 13
_refine_ls_restrained_S_all 1.034
_refine_ls_R_factor_all 0.0644
_refine_ls_R_factor_gt 0.0492
_refine_ls_shift/su_max 0.003
_refine_ls_shift/su_mean 0.000
_refine_ls_structure_factor_coef Fsqd
_refine_ls_weighting_details 'w=1/[\s^2^(Fo^2^)+(0.0727P)^2^+3.5356P] where P=(Fo^2^+2Fc^2^)/3'
_refine_ls_weighting_scheme calc
_refine_ls_wR_factor_gt 0.1276
_refine_ls_wR_factor_ref 0.1373
_reflns_Friedel_coverage 0.000
_reflns_number_gt 6090
_reflns_number_total 7852
_reflns_threshold_expression 'I > 2\s(I)'
_cod_data_source_file d5dt02365c2.cif
_cod_data_source_block structure2_230K
_cod_database_code 7719809
_shelx_shelxl_version_number 2019/3
_chemical_oxdiff_formula FeC54H30N12S6
_chemical_oxdiff_usercomment '[Fe(4bt)3](TCNQ)3, same xtal as for 100K, sam orientation'
_shelx_space_group_comment
;
The symmetry employed for this shelxl refinement is uniquely defined
by the following loop, which should always be used as a source of
symmetry information in preference to the above space-group names.
They are only intended as comments.
;
_shelx_estimated_absorpt_t_max 0.943
_shelx_estimated_absorpt_t_min 0.819
_olex2_refinement_description
;
1. Fixed Uiso
 At 1.2 times of:
  All C(H) groups
2. Restrained distances
 C10B-N4B
 1.137 with sigma of 0.01
 C10-N4
 1.137 with sigma of 0.01
 C2-S1B
 1.73 with sigma of 0.01
 S1B-C1
 1.73 with sigma of 0.01
 S1-C1
 1.73 with sigma of 0.01
 S1-C2
 1.73 with sigma of 0.01
 C5-S2B
 1.73 with sigma of 0.01
 S2B-C6
 1.73 with sigma of 0.01
 S2-C5
 1.73 with sigma of 0.01
 S2-C6
 1.73 with sigma of 0.01
 C5-S2B \\sim S2B-C6
 with sigma of 0.02
 C5-S2 \\sim S2-C6
 with sigma of 0.02
 C17B-C16B \\sim C16B-C15B
 with sigma of 0.02
3. Uiso/Uaniso restraints and constraints
Uanis(S1B) = Uanis(S1)
Uanis(C10) = Uanis(C10B)
Uanis(N4) = Uanis(N4B)
Uanis(C16) = Uanis(C16B)
Uanis(C15) = Uanis(C15B)
Uanis(N6B) = Uanis(N6)
Uanis(S2B) = Uanis(S2)
Uanis(C14B) = Uanis(C14)
Uanis(C13B) = Uanis(C13)
Uanis(C20) = Uanis(C20B)
Uanis(C18B) = Uanis(C18)
Uanis(C17B) = Uanis(C17)
Uanis(C19) = Uanis(C19B)
Uanis(C21) = Uanis(C21B)
Uanis(N7) = Uanis(N7B)
Uanis(C11) = Uanis(C11B)
Uanis(C12) = Uanis(C12B)
Uanis(N5) = Uanis(N5B)
4. Others
 Sof(C19B)=Sof(N7B)=Sof(C11B)=Sof(C12B)=Sof(C21B)=Sof(C17B)=Sof(H17B)=
 Sof(C18B)=Sof(H18B)=Sof(C13B)=Sof(C14B)=Sof(H14B)=Sof(C15B)=Sof(H15B)=
 Sof(C16B)=Sof(N5B)=Sof(C10B)=Sof(N4B)=Sof(N6B)=Sof(C20B)=1-FVAR(1)
 Sof(N4)=Sof(C14)=Sof(H14)=Sof(C15)=Sof(H15)=Sof(N6)=Sof(N7)=Sof(C16)=Sof(C13)=
 Sof(C11)=Sof(C20)=Sof(C10)=Sof(C19)=Sof(C18)=Sof(H18)=Sof(C21)=Sof(C17)=
 Sof(H17)=Sof(C12)=Sof(N5)=FVAR(1)
 Sof(S1B)=1-FVAR(2)
 Sof(S1)=FVAR(2)
 Sof(S2B)=1-FVAR(3)
 Sof(S2)=FVAR(3)
 Fixed Sof: N8(0.5) C27(0.5) H27(0.5) C23(0.5) C29(0.5) H29(0.5) C25(0.5)
 C22(0.5) N9(0.5) C24(0.5) C31(0.5) N10(0.5) N11(0.5) C28(0.5) C33(0.5)
 C32(0.5) C26(0.5) H26(0.5) C30(0.5) H30(0.5)
5.a Aromatic/amide H refined with riding coordinates:
 C14(H14), C15(H15), C6(H6), C18(H18), C8(H8), C27(H27), C7(H7), C29(H29),
 C5(H5), C1(H1), C17(H17), C2(H2), C17B(H17B), C18B(H18B), C14B(H14B),
 C15B(H15B), C26(H26), C30(H30)
;
_olex2_submission_special_instructions 'No special instructions were received'
_oxdiff_exptl_absorpt_empirical_details
;
Empirical correction (ABSPACK) includes:
- Absorption correction using spherical harmonics
- Frame scaling
- Detector area scaling
;
_oxdiff_exptl_absorpt_empirical_full_max 1.992
_oxdiff_exptl_absorpt_empirical_full_min 0.606

loop_
_space_group_symop_operation_xyz
'x, y, z'
'-x, y, -z+1/2'
'x+1/2, y+1/2, z'
'-x+1/2, y+1/2, -z+1/2'
'-x, -y, -z'
'x, -y, z-1/2'
'-x+1/2, -y+1/2, -z'
'x+1/2, -y+1/2, z-1/2'

loop_
_atom_site_label
_atom_site_type_symbol
_atom_site_fract_x
_atom_site_fract_y
_atom_site_fract_z
_atom_site_U_iso_or_equiv
_atom_site_adp_type
_atom_site_occupancy
_atom_site_site_symmetry_order
_atom_site_calc_flag
_atom_site_refinement_flags_posn
_atom_site_refinement_flags_adp
_atom_site_refinement_flags_occupancy
_atom_site_disorder_assembly
_atom_site_disorder_group
Fe1 Fe 0.500000 0.28067(4) 0.250000 0.03194(10) Uani 1 2 d S T P . .
S2 S 0.6141(4) 0.020(2) 0.2788(5) 0.0567(5) Uani 0.13(2) 1 d D . P A 7
S1 S 0.4963(5) 0.2997(18) -0.0356(4) 0.0778(17) Uani 0.55(5) 1 d D . P B 3
N3 N 0.53948(4) 0.43455(16) 0.26650(10) 0.0387(3) Uani 1 1 d . . . . .
N2 N 0.54487(4) 0.14500(16) 0.25063(9) 0.0377(3) Uani 1 1 d . . . . .
N1 N 0.50042(5) 0.27082(17) 0.12440(10) 0.0414(3) Uani 1 1 d . . . . .
N4 N 0.67212(16) 0.4075(7) 0.2765(3) 0.0524(8) Uani 0.757(5) 1 d D . P C 1
C14 C 0.74202(9) 0.4018(5) 0.1235(3) 0.0314(7) Uani 0.757(5) 1 d . . P C 1
H14 H 0.745182 0.391295 0.183054 0.038 Uiso 0.757(5) 1 calc R U P C 1
C9 C 0.52226(5) 0.56162(19) 0.26111(12) 0.0402(4) Uani 1 1 d . . . . .
C15 C 0.77508(9) 0.3924(4) 0.0831(2) 0.0308(6) Uani 0.757(5) 1 d . . P C 1
H15 H 0.800991 0.375752 0.115731 0.037 Uiso 0.757(5) 1 calc R U P C 1
N6 N 0.87825(10) 0.3584(4) 0.0385(3) 0.0557(7) Uani 0.757(5) 1 d . . P C 1
N7 N 0.80085(11) 0.4080(4) -0.2109(2) 0.0533(8) Uani 0.757(5) 1 d . . P C 1
C4 C 0.55589(6) 0.1206(2) 0.17140(12) 0.0427(4) Uani 1 1 d . . . . .
C3 C 0.53045(6) 0.1884(2) 0.10050(12) 0.0461(4) Uani 1 1 d . . . . .
C6 C 0.56959(6) 0.0817(2) 0.31133(13) 0.0456(4) Uani 1 1 d D . . . .
H6 H 0.563942 0.070795 0.366925 0.055 Uiso 1 1 calc R U . A 7
C16 C 0.77170(10) 0.4071(3) -0.00730(19) 0.0304(6) Uani 0.757(5) 1 d . . P C 1
N8 N 0.6779(5) 0.241(2) 0.7458(10) 0.054(2) Uani 0.5 1 d . . P D -1
C13 C 0.70196(9) 0.4282(3) 0.07386(19) 0.0297(5) Uani 0.757(5) 1 d . . P C 1
C11 C 0.66751(10) 0.4382(4) 0.1138(2) 0.0358(6) Uani 0.757(5) 1 d . . P C 1
C20 C 0.84599(11) 0.3740(4) 0.0001(2) 0.0402(6) Uani 0.757(5) 1 d . . P C 1
C10 C 0.67068(10) 0.4209(4) 0.2045(2) 0.0385(6) Uani 0.757(5) 1 d D . P C 1
C19 C 0.80588(10) 0.3958(3) -0.04812(19) 0.0348(6) Uani 0.757(5) 1 d . . P C 1
C18 C 0.69870(10) 0.4442(3) -0.0168(2) 0.0344(6) Uani 0.757(5) 1 d . . P C 1
H18 H 0.673016 0.463125 -0.049786 0.041 Uiso 0.757(5) 1 calc R U P C 1
C8 C 0.54949(7) 0.6643(2) 0.27780(16) 0.0541(5) Uani 1 1 d . . . . .
H8 H 0.542548 0.756239 0.277238 0.065 Uiso 1 1 calc R U . . .
C27 C 0.7818(2) 0.2801(10) 0.5561(6) 0.0342(15) Uani 0.5 1 d . . P D -1
H27 H 0.807248 0.296894 0.590507 0.041 Uiso 0.5 1 calc R U P D -1
C7 C 0.57968(6) 0.4427(2) 0.28665(14) 0.0491(4) Uani 1 1 d . . . . .
H7 H 0.596706 0.366246 0.293109 0.059 Uiso 1 1 calc R U . . .
C21 C 0.80318(11) 0.4032(3) -0.1382(2) 0.0397(6) Uani 0.757(5) 1 d . . P C 1
C23 C 0.6739(3) 0.2299(10) 0.5833(7) 0.0389(16) Uani 0.5 1 d . . P D -1
C29 C 0.7405(3) 0.2393(11) 0.4172(6) 0.0373(19) Uani 0.5 1 d . . P D -1
H29 H 0.738025 0.230907 0.357671 0.045 Uiso 0.5 1 calc R U P D -1
C5 C 0.58905(7) 0.0402(3) 0.17407(15) 0.0592(6) Uani 1 1 d D . . . .
H5 H 0.597428 0.000820 0.126052 0.071 Uiso 1 1 calc R U . A 7
C1 C 0.47901(6) 0.3302(3) 0.05764(13) 0.0577(6) Uani 1 1 d D . . . .
H1 H 0.458586 0.394510 0.061830 0.069 Uiso 1 1 calc R U . B 4
C17 C 0.73188(10) 0.4324(3) -0.05584(17) 0.0333(6) Uani 0.757(5) 1 d . . P C 1
H17 H 0.728751 0.441084 -0.115464 0.040 Uiso 0.757(5) 1 calc R U P C 1
C25 C 0.7084(2) 0.2431(9) 0.5443(6) 0.0331(16) Uani 0.5 1 d . . P D -1
C22 C 0.6758(3) 0.2381(14) 0.6729(8) 0.0414(19) Uani 0.5 1 d . . P D -1
C12 C 0.62711(10) 0.4608(3) 0.0692(2) 0.0465(7) Uani 0.757(5) 1 d . . P C 1
N5 N 0.59447(11) 0.4778(5) 0.0345(3) 0.0759(11) Uani 0.757(5) 1 d . . P C 1
N9 N 0.6026(3) 0.1805(11) 0.5002(6) 0.064(2) Uani 0.5 1 d . . P D -1
C2 C 0.53140(8) 0.1881(3) 0.01570(14) 0.0695(7) Uani 1 1 d D . . . .
H2 H 0.548860 0.134361 -0.011107 0.083 Uiso 1 1 calc R U . B 3
C24 C 0.6346(3) 0.2058(11) 0.5371(6) 0.0486(18) Uani 0.5 1 d . . P D -1
C19B C 0.7917(4) 0.4039(11) -0.0412(8) 0.0348(6) Uani 0.243(5) 1 d . . P C 2
N7B N 0.7858(4) 0.4199(15) -0.2068(9) 0.0533(8) Uani 0.243(5) 1 d . . P C 2
C11B C 0.6599(4) 0.4240(15) 0.1323(9) 0.0358(6) Uani 0.243(5) 1 d . . P C 2
C12B C 0.6172(3) 0.4441(13) 0.0907(9) 0.0465(7) Uani 0.243(5) 1 d . . P C 2
C21B C 0.7882(3) 0.4155(12) -0.1363(8) 0.0397(6) Uani 0.243(5) 1 d . . P C 2
C17B C 0.7171(4) 0.4273(10) -0.0450(7) 0.0333(6) Uani 0.243(5) 1 d D . P C 2
H17B H 0.711926 0.435870 -0.104690 0.040 Uiso 0.243(5) 1 calc R U P C 2
C18B C 0.6863(3) 0.4304(12) -0.0040(7) 0.0344(6) Uani 0.243(5) 1 d . . P C 2
H18B H 0.659896 0.439789 -0.036019 0.041 Uiso 0.243(5) 1 calc R U P C 2
C13B C 0.6902(3) 0.4204(10) 0.0877(7) 0.0297(5) Uani 0.243(5) 1 d . . P C 2
C14B C 0.7316(4) 0.4022(19) 0.1257(14) 0.0314(7) Uani 0.243(5) 1 d . . P C 2
H14B H 0.736207 0.392671 0.185398 0.038 Uiso 0.243(5) 1 calc R U P C 2
C15B C 0.7642(4) 0.3966(15) 0.0908(9) 0.0308(6) Uani 0.243(5) 1 d D . P C 2
H15B H 0.790251 0.383580 0.123788 0.037 Uiso 0.243(5) 1 calc R U P C 2
C16B C 0.7590(3) 0.4114(12) -0.0027(7) 0.0304(6) Uani 0.243(5) 1 d D . P C 2
N5B N 0.5832(4) 0.4657(17) 0.0594(11) 0.0759(11) Uani 0.243(5) 1 d . . P C 2
C10B C 0.6634(4) 0.4081(16) 0.2215(9) 0.0385(6) Uani 0.243(5) 1 d D . P C 2
N4B N 0.6669(6) 0.399(3) 0.2935(10) 0.0524(8) Uani 0.243(5) 1 d D . P C 2
N6B N 0.8661(4) 0.3840(16) 0.0333(11) 0.0557(7) Uani 0.243(5) 1 d . . P C 2
C20B C 0.8330(4) 0.3925(14) -0.0011(9) 0.0402(6) Uani 0.243(5) 1 d . . P C 2
S1B S 0.4915(4) 0.2805(17) -0.0372(5) 0.0778(17) Uani 0.45(5) 1 d D . P B 4
S2B S 0.60651(12) -0.0114(4) 0.27626(8) 0.0567(5) Uani 0.87(2) 1 d D . P A 8
C31 C 0.8150(3) 0.2738(11) 0.4291(7) 0.042(2) Uani 0.5 1 d . . P D -1
N10 N 0.8873(3) 0.2974(13) 0.5175(8) 0.090(3) Uani 0.5 1 d . . P D -1
N11 N 0.8146(6) 0.245(2) 0.2675(13) 0.068(3) Uani 0.5 1 d . . P D -1
C28 C 0.7798(3) 0.2648(10) 0.4663(7) 0.0342(15) Uani 0.5 1 d . . P D -1
C33 C 0.8144(3) 0.2584(14) 0.3386(9) 0.046(2) Uani 0.5 1 d . . P D -1
C32 C 0.8553(3) 0.2917(14) 0.4787(7) 0.059(3) Uani 0.5 1 d . . P D -1
C26 C 0.7479(3) 0.2711(11) 0.5930(7) 0.0342(15) Uani 0.5 1 d . . P D -1
H26 H 0.750403 0.283498 0.652262 0.041 Uiso 0.5 1 calc R U P D -1
C30 C 0.7064(3) 0.2269(10) 0.4542(6) 0.0377(16) Uani 0.5 1 d . . P D -1
H30 H 0.681104 0.207236 0.419828 0.045 Uiso 0.5 1 calc R U P D -1
S3 S 0.59825(2) 0.60228(6) 0.29999(4) 0.06020(16) Uani 1 1 d . . . . .

loop_
_atom_site_aniso_label
_atom_site_aniso_U_11
_atom_site_aniso_U_22
_atom_site_aniso_U_33
_atom_site_aniso_U_23
_atom_site_aniso_U_13
_atom_site_aniso_U_12
Fe1 0.02178(15) 0.0472(2) 0.02731(16) 0.000 0.00537(11) 0.000
S2 0.0457(8) 0.0607(9) 0.0663(4) 0.0145(4) 0.0167(3) 0.0142(8)
S1 0.045(2) 0.156(3) 0.0317(3) 0.0218(9) 0.0037(7) -0.011(3)
N3 0.0261(6) 0.0519(8) 0.0384(7) 0.0017(6) 0.0063(5) -0.0004(6)
N2 0.0323(7) 0.0503(8) 0.0310(7) 0.0009(6) 0.0065(5) -0.0029(6)
N1 0.0271(7) 0.0632(9) 0.0339(7) 0.0086(7) 0.0056(5) -0.0036(6)
N4 0.0340(19) 0.0723(17) 0.052(3) 0.0083(19) 0.0117(13) 0.0069(14)
C14 0.0212(18) 0.0334(8) 0.0360(9) -0.0004(6) -0.0056(18) 0.0012(16)
C9 0.0310(8) 0.0512(10) 0.0401(9) -0.0009(7) 0.0106(7) -0.0017(7)
C15 0.0239(16) 0.0326(8) 0.0344(11) -0.0021(8) 0.0005(12) -0.0002(13)
N6 0.0337(18) 0.076(2) 0.0567(13) -0.0114(13) 0.0070(15) 0.0067(14)
N7 0.063(2) 0.0566(13) 0.0419(11) -0.0027(9) 0.0123(16) -0.0049(17)
C4 0.0385(9) 0.0548(10) 0.0371(8) -0.0007(7) 0.0127(7) -0.0005(7)
C3 0.0366(9) 0.0711(12) 0.0320(8) 0.0009(8) 0.0101(7) -0.0046(8)
C6 0.0394(9) 0.0576(11) 0.0400(9) 0.0076(8) 0.0076(7) 0.0026(8)
C16 0.0284(16) 0.0271(8) 0.0346(9) -0.0030(6) 0.0023(13) 0.0034(12)
N8 0.047(4) 0.076(4) 0.040(5) 0.012(4) 0.011(3) 0.015(3)
C13 0.0229(14) 0.0287(8) 0.0369(13) 0.0003(8) 0.0031(9) 0.0018(10)
C11 0.0263(17) 0.0382(13) 0.0422(18) 0.0042(12) 0.0041(11) 0.0018(11)
C20 0.034(2) 0.0459(15) 0.0416(10) -0.0075(10) 0.0093(16) 0.0033(13)
C10 0.0215(15) 0.0447(13) 0.0507(18) 0.0041(12) 0.0099(10) 0.0016(11)
C19 0.0370(17) 0.0335(9) 0.0349(10) -0.0045(7) 0.0086(12) 0.0012(12)
C18 0.0287(17) 0.0371(11) 0.0350(13) 0.0044(9) -0.0011(13) 0.0029(12)
C8 0.0393(10) 0.0542(11) 0.0712(14) -0.0071(10) 0.0164(9) -0.0065(8)
C27 0.034(4) 0.042(2) 0.026(3) -0.0024(19) 0.003(3) 0.007(3)
C7 0.0285(8) 0.0599(11) 0.0584(12) 0.0017(9) 0.0055(8) -0.0028(8)
C21 0.0420(18) 0.0352(11) 0.0413(10) -0.0041(8) 0.0055(15) 0.0008(13)
C23 0.043(4) 0.038(3) 0.036(3) 0.008(2) 0.006(3) -0.006(3)
C29 0.056(6) 0.031(2) 0.022(3) -0.0027(18) -0.001(3) 0.008(4)
C5 0.0574(13) 0.0709(14) 0.0546(12) 0.0027(11) 0.0244(10) 0.0149(11)
C1 0.0333(9) 0.0982(17) 0.0406(10) 0.0192(11) 0.0036(8) -0.0033(10)
C17 0.0360(16) 0.0336(9) 0.0289(10) 0.0019(7) 0.0014(10) 0.0061(12)
C25 0.043(5) 0.029(2) 0.025(3) 0.0020(18) 0.000(3) -0.001(3)
C22 0.030(4) 0.050(3) 0.043(5) 0.012(3) 0.004(3) 0.000(3)
C12 0.0307(16) 0.0499(14) 0.058(2) 0.0112(13) 0.0042(11) 0.0022(12)
N5 0.0316(18) 0.0911(19) 0.099(3) 0.024(2) -0.0051(15) 0.0049(16)
N9 0.057(5) 0.078(3) 0.050(4) 0.004(3) -0.008(3) -0.013(3)
C2 0.0525(13) 0.125(2) 0.0341(10) -0.0007(12) 0.0150(9) -0.0009(13)
C24 0.054(5) 0.055(3) 0.034(4) 0.009(3) 0.001(3) -0.006(3)
C19B 0.0370(17) 0.0335(9) 0.0349(10) -0.0045(7) 0.0086(12) 0.0012(12)
N7B 0.063(2) 0.0566(13) 0.0419(11) -0.0027(9) 0.0123(16) -0.0049(17)
C11B 0.0263(17) 0.0382(13) 0.0422(18) 0.0042(12) 0.0041(11) 0.0018(11)
C12B 0.0307(16) 0.0499(14) 0.058(2) 0.0112(13) 0.0042(11) 0.0022(12)
C21B 0.0420(18) 0.0352(11) 0.0413(10) -0.0041(8) 0.0055(15) 0.0008(13)
C17B 0.0360(16) 0.0336(9) 0.0289(10) 0.0019(7) 0.0014(10) 0.0061(12)
C18B 0.0287(17) 0.0371(11) 0.0350(13) 0.0044(9) -0.0011(13) 0.0029(12)
C13B 0.0229(14) 0.0287(8) 0.0369(13) 0.0003(8) 0.0031(9) 0.0018(10)
C14B 0.0212(18) 0.0334(8) 0.0360(9) -0.0004(6) -0.0056(18) 0.0012(16)
C15B 0.0239(16) 0.0326(8) 0.0344(11) -0.0021(8) 0.0005(12) -0.0002(13)
C16B 0.0284(16) 0.0271(8) 0.0346(9) -0.0030(6) 0.0023(13) 0.0034(12)
N5B 0.0316(18) 0.0911(19) 0.099(3) 0.024(2) -0.0051(15) 0.0049(16)
C10B 0.0215(15) 0.0447(13) 0.0507(18) 0.0041(12) 0.0099(10) 0.0016(11)
N4B 0.0340(19) 0.0723(17) 0.052(3) 0.0083(19) 0.0117(13) 0.0069(14)
N6B 0.0337(18) 0.076(2) 0.0567(13) -0.0114(13) 0.0070(15) 0.0067(14)
C20B 0.034(2) 0.0459(15) 0.0416(10) -0.0075(10) 0.0093(16) 0.0033(13)
S1B 0.045(2) 0.156(3) 0.0317(3) 0.0218(9) 0.0037(7) -0.011(3)
S2B 0.0457(8) 0.0607(9) 0.0663(4) 0.0145(4) 0.0167(3) 0.0142(8)
C31 0.043(5) 0.051(3) 0.032(3) 0.003(2) 0.007(3) 0.019(4)
N10 0.060(6) 0.132(10) 0.077(6) -0.018(5) 0.005(4) 0.038(5)
N11 0.073(8) 0.090(7) 0.044(5) 0.013(4) 0.019(4) 0.034(6)
C28 0.045(4) 0.0260(19) 0.033(3) 0.0031(16) 0.010(3) 0.011(3)
C33 0.043(5) 0.051(4) 0.048(4) 0.012(3) 0.014(3) 0.022(4)
C32 0.058(5) 0.075(5) 0.045(4) -0.002(3) 0.016(3) 0.027(4)
C26 0.046(4) 0.030(3) 0.026(3) -0.0009(18) 0.005(2) 0.007(3)
C30 0.047(4) 0.034(3) 0.031(3) 0.005(2) 0.001(3) -0.007(3)
S3 0.0335(2) 0.0674(3) 0.0793(4) -0.0075(3) 0.0082(2) -0.0147(2)

loop_
_atom_type_symbol
_atom_type_description
_atom_type_scat_dispersion_real
_atom_type_scat_dispersion_imag
_atom_type_scat_source
C C 0.0033 0.0016 'International Tables Vol C Tables 4.2.6.8 and 6.1.1.4'
H H 0.0000 0.0000 'International Tables Vol C Tables 4.2.6.8 and 6.1.1.4'
Fe Fe 0.3463 0.8444 'International Tables Vol C Tables 4.2.6.8 and 6.1.1.4'
N N 0.0061 0.0033 'International Tables Vol C Tables 4.2.6.8 and 6.1.1.4'
S S 0.1246 0.1234 'International Tables Vol C Tables 4.2.6.8 and 6.1.1.4'

loop_
_exptl_crystal_face_index_h
_exptl_crystal_face_index_k
_exptl_crystal_face_index_l
_exptl_crystal_face_perp_dist
1 -2 1 0.1228
-47 0 4 0.0602
46 2 -5 0.0439
9 0 21 0.1368
-22 -12 -1 0.1127
-10 0 -21 0.1261
21 13 -3 0.0904
42 -1 7 0.0261
-41 1 -7 0.0721

loop_
_geom_angle_atom_site_label_1
_geom_angle_atom_site_label_2
_geom_angle_atom_site_label_3
_geom_angle
_geom_angle_site_symmetry_1
_geom_angle_site_symmetry_3
_geom_angle_publ_flag
N3 Fe1 N3 80.42(8) . 2_655 ?
N3 Fe1 N2 169.14(6) 2_655 . ?
N3 Fe1 N2 92.49(6) 2_655 2_655 ?
N3 Fe1 N2 92.49(6) . . ?
N3 Fe1 N2 169.14(6) . 2_655 ?
N3 Fe1 N1 91.18(6) . 2_655 ?
N3 Fe1 N1 91.18(6) 2_655 . ?
N3 Fe1 N1 93.09(6) 2_655 2_655 ?
N3 Fe1 N1 93.09(6) . . ?
N2 Fe1 N2 95.64(9) 2_655 . ?
N1 Fe1 N2 80.93(6) 2_655 2_655 ?
N1 Fe1 N2 95.29(6) 2_655 . ?
N1 Fe1 N2 80.93(6) . . ?
N1 Fe1 N2 95.28(6) . 2_655 ?
N1 Fe1 N1 174.41(10) 2_655 . ?
C5 S2 C6 87.2(4) . . ?
C1 S1 C2 90.1(3) . . ?
C9 N3 Fe1 115.77(11) . . ?
C7 N3 Fe1 133.68(14) . . ?
C7 N3 C9 110.43(16) . . ?
C4 N2 Fe1 114.83(12) . . ?
C6 N2 Fe1 133.93(13) . . ?
C6 N2 C4 110.85(16) . . ?
C3 N1 Fe1 115.30(12) . . ?
C1 N1 Fe1 133.72(16) . . ?
C1 N1 C3 110.92(17) . . ?
C15 C14 C13 119.3(4) . . ?
N3 C9 C9 113.94(9) . 2_655 ?
C8 C9 N3 114.77(17) . . ?
C8 C9 C9 131.29(13) . 2_655 ?
C14 C15 C16 122.3(3) . . ?
N2 C4 C3 114.57(16) . . ?
C5 C4 N2 114.20(18) . . ?
C5 C4 C3 131.21(18) . . ?
N1 C3 C4 114.10(16) . . ?
C2 C3 N1 114.3(2) . . ?
C2 C3 C4 131.6(2) . . ?
N2 C6 S2 113.7(3) . . ?
N2 C6 S2B 114.32(15) . . ?
C15 C16 C17 117.9(2) . . ?
C19 C16 C15 121.7(2) . . ?
C19 C16 C17 120.4(2) . . ?
C11 C13 C14 120.5(3) . . ?
C11 C13 C18 121.2(3) . . ?
C18 C13 C14 118.3(3) . . ?
C13 C11 C10 121.3(3) . . ?
C13 C11 C12 123.7(3) . . ?
C12 C11 C10 115.0(3) . . ?
N6 C20 C19 179.0(4) . . ?
N4 C10 C11 178.2(4) . . ?
C16 C19 C20 120.8(3) . . ?
C16 C19 C21 123.0(3) . . ?
C21 C19 C20 116.2(2) . . ?
C17 C18 C13 121.4(2) . . ?
C9 C8 S3 110.16(17) . . ?
C26 C27 C28 121.7(8) . . ?
N3 C7 S3 114.66(16) . . ?
N7 C21 C19 179.4(4) . . ?
C25 C23 C22 122.7(8) . . ?
C25 C23 C24 122.7(8) . . ?
C24 C23 C22 114.6(7) . . ?
C30 C29 C28 121.8(8) . . ?
C4 C5 S2 110.6(3) . . ?
C4 C5 S2B 110.45(17) . . ?
N1 C1 S1 114.2(3) . . ?
N1 C1 S1B 114.1(3) . . ?
C18 C17 C16 120.8(2) . . ?
C23 C25 C26 121.4(8) . . ?
C23 C25 C30 122.0(7) . . ?
C26 C25 C30 116.6(7) . . ?
N8 C22 C23 178.0(17) . . ?
N5 C12 C11 178.8(4) . . ?
C3 C2 S1 110.2(3) . . ?
C3 C2 S1B 110.1(3) . . ?
N9 C24 C23 177.2(12) . . ?
C16B C19B C21B 121.8(10) . . ?
C16B C19B C20B 126.7(11) . . ?
C20B C19B C21B 111.4(10) . . ?
C13B C11B C12B 121.5(12) . . ?
C13B C11B C10B 126.4(13) . . ?
C10B C11B C12B 112.1(11) . . ?
N5B C12B C11B 176.9(17) . . ?
N7B C21B C19B 177.8(13) . . ?
C18B C17B C16B 122.9(10) . . ?
C17B C18B C13B 124.0(10) . . ?
C11B C13B C18B 126.2(10) . . ?
C11B C13B C14B 122.9(14) . . ?
C14B C13B C18B 110.9(11) . . ?
C15B C14B C13B 129.8(18) . . ?
C14B C15B C16B 117.6(14) . . ?
C19B C16B C17B 125.7(11) . . ?
C19B C16B C15B 119.3(9) . . ?
C17B C16B C15B 114.9(10) . . ?
N4B C10B C11B 178(2) . . ?
N6B C20B C19B 178.2(14) . . ?
C1 S1B C2 90.1(4) . . ?
C6 S2B C5 90.14(11) . . ?
C28 C31 C33 122.8(9) . . ?
C28 C31 C32 122.6(8) . . ?
C32 C31 C33 114.5(7) . . ?
C29 C28 C27 116.9(7) . . ?
C31 C28 C27 121.1(9) . . ?
C31 C28 C29 122.1(8) . . ?
N11 C33 C31 178.7(14) . . ?
N10 C32 C31 175.7(14) . . ?
C27 C26 C25 121.8(9) . . ?
C29 C30 C25 121.2(8) . . ?
C7 S3 C8 89.98(10) . . ?

loop_
_geom_bond_atom_site_label_1
_geom_bond_atom_site_label_2
_geom_bond_distance
_geom_bond_site_symmetry_2
_geom_bond_publ_flag
Fe1 N3 1.9979(15) . ?
Fe1 N3 1.9979(15) 2_655 ?
Fe1 N2 2.0037(16) . ?
Fe1 N2 2.0036(16) 2_655 ?
Fe1 N1 2.0017(16) 2_655 ?
Fe1 N1 2.0017(16) . ?
S2 C6 1.754(8) . ?
S2 C5 1.743(8) . ?
S1 C1 1.703(7) . ?
S1 C2 1.710(7) . ?
N3 C9 1.380(2) . ?
N3 C7 1.319(2) . ?
N2 C4 1.390(2) . ?
N2 C6 1.315(2) . ?
N1 C3 1.389(3) . ?
N1 C1 1.312(3) . ?
N4 C10 1.144(4) . ?
C14 C15 1.364(4) . ?
C14 C13 1.449(4) . ?
C9 C9 1.458(3) 2_655 ?
C9 C8 1.356(3) . ?
C15 C16 1.430(4) . ?
N6 C20 1.148(4) . ?
N7 C21 1.147(5) . ?
C4 C3 1.454(3) . ?
C4 C5 1.352(3) . ?
C3 C2 1.354(3) . ?
C6 S2B 1.700(2) . ?
C16 C19 1.401(3) . ?
C16 C17 1.434(3) . ?
N8 C22 1.15(2) . ?
C13 C11 1.400(4) . ?
C13 C18 1.436(4) . ?
C11 C10 1.439(5) . ?
C11 C12 1.423(5) . ?
C20 C19 1.434(4) . ?
C19 C21 1.421(4) . ?
C18 C17 1.355(3) . ?
C8 S3 1.709(2) . ?
C27 C28 1.426(14) . ?
C27 C26 1.355(8) . ?
C7 S3 1.698(2) . ?
C23 C25 1.396(8) . ?
C23 C22 1.417(15) . ?
C23 C24 1.404(15) . ?
C29 C28 1.422(15) . ?
C29 C30 1.365(9) . ?
C5 S2B 1.709(3) . ?
C1 S1B 1.703(8) . ?
C25 C26 1.430(14) . ?
C25 C30 1.433(13) . ?
C12 N5 1.140(5) . ?
N9 C24 1.148(15) . ?
C2 S1B 1.709(8) . ?
C19B C21B 1.500(17) . ?
C19B C16B 1.335(12) . ?
C19B C20B 1.414(14) . ?
N7B C21B 1.112(18) . ?
C11B C12B 1.469(18) . ?
C11B C13B 1.325(12) . ?
C11B C10B 1.413(18) . ?
C12B N5B 1.172(18) . ?
C17B C18B 1.300(12) . ?
C17B C16B 1.443(11) . ?
C18B C13B 1.445(16) . ?
C13B C14B 1.414(15) . ?
C14B C15B 1.296(14) . ?
C15B C16B 1.474(15) . ?
C10B N4B 1.134(9) . ?
N6B C20B 1.141(15) . ?
C31 C28 1.397(8) . ?
C31 C33 1.444(16) . ?
C31 C32 1.441(17) . ?
N10 C32 1.134(18) . ?
N11 C33 1.14(2) . ?

loop_
_exptl_oxdiff_crystal_face_indexfrac_h
_exptl_oxdiff_crystal_face_indexfrac_k
_exptl_oxdiff_crystal_face_indexfrac_l
_exptl_oxdiff_crystal_face_x
_exptl_oxdiff_crystal_face_y
_exptl_oxdiff_crystal_face_z
1.0006 -2.0005 1.0060 -0.0250 -0.0711 0.1330
-46.6971 0.2040 4.2354 0.2182 0.9081 0.3574
46.2094 1.7393 -5.4383 -0.2033 -0.8458 -0.4933
9.4022 0.1079 20.8799 0.8206 -0.5027 0.2719
-21.8108 -12.2598 -0.7385 -0.4000 0.2457 0.8830
-9.5992 -0.2298 -20.8422 -0.8228 0.5041 -0.2625
20.7122 12.5112 -2.7493 0.2711 -0.1667 -0.9480
41.5332 -1.2264 6.5729 0.1816 -0.9796 -0.0856
-41.2384 1.4852 -6.7816 -0.1819 0.9812 0.0644
